data_7035307
loop_
_publ_author_name
'Nowicka, Beata'
'N\"ather, Christian'
'Halemba, Alexandra'
'Reczy\'nski, Mateusz'
'Sieklucka, Barbara'

_publ_section_title
;
 New topology of CN-bridged clusters: dodecanuclear face-sharing defective
 cubes based on octacyanometallates(iv) and nickel(ii) with diimine
 ligands.
;
_journal_issue 28
_journal_name_full 'Dalton transactions (Cambridge, England : 2003)'
_journal_page_first 12780
_journal_page_last 12787
_journal_paper_doi 10.1039/c5dt01789k
_journal_volume 44
_journal_year 2015
_chemical_formula_sum 'C130.6 H98.4 Mo4 N48 Ni8 O14.6'
_chemical_formula_weight 3427.21
_chemical_name_systematic
;
 ?
;
_space_group_crystal_system triclinic
_space_group_IT_number 2
_space_group_name_Hall '-P 1'
_space_group_name_H-M_alt 'P -1'
_symmetry_space_group_name_Hall '-P 1'
_symmetry_space_group_name_H-M 'P -1'
_atom_sites_solution_hydrogens geom
_audit_creation_method SHELXL-2013
_audit_update_record
;
2015-05-12 deposited with the CCDC.
2015-05-29 downloaded from the CCDC.
;
_cell_angle_alpha 95.044(3)
_cell_angle_beta 107.310(3)
_cell_angle_gamma 109.261(3)
_cell_formula_units_Z 1
_cell_length_a 14.1796(5)
_cell_length_b 15.6667(7)
_cell_length_c 21.9922(9)
_cell_measurement_reflns_used 8000
_cell_measurement_temperature 200(2)
_cell_measurement_theta_max 25.0
_cell_measurement_theta_min 1.4
_cell_volume 4308.3(3)
_computing_cell_refinement 'X-Area (STOE, 2008)'
_computing_data_collection 'X-Area (STOE, 2008)'
_computing_data_reduction 'X-Area (STOE, 2008)'
_computing_molecular_graphics 'XP in SHELXTL (Sheldrick, 2008)'
_computing_publication_material 'XCIF in SHELXTL (Sheldrick, 2008)'
_computing_structure_refinement 'SHELXL-2013 (Sheldrick, 2013)'
_computing_structure_solution 'SHELXS-97 (Sheldrick, 2008)'
_diffrn_ambient_temperature 200(2)
_diffrn_measured_fraction_theta_full 0.965
_diffrn_measured_fraction_theta_max 0.991
_diffrn_measurement_device_type 'STOE IPDS-2'
_diffrn_measurement_method 'Omega scans'
_diffrn_radiation_type MoK\a
_diffrn_radiation_wavelength 0.71073
_diffrn_reflns_av_R_equivalents 0.0667
_diffrn_reflns_av_unetI/netI 0.0599
_diffrn_reflns_Laue_measured_fraction_full 0.965
_diffrn_reflns_Laue_measured_fraction_max 0.991
_diffrn_reflns_limit_h_max 16
_diffrn_reflns_limit_h_min -16
_diffrn_reflns_limit_k_max 16
_diffrn_reflns_limit_k_min -18
_diffrn_reflns_limit_l_max 26
_diffrn_reflns_limit_l_min -26
_diffrn_reflns_number 32078
_diffrn_reflns_point_group_measured_fraction_full 0.965
_diffrn_reflns_point_group_measured_fraction_max 0.991
_diffrn_reflns_theta_full 25.242
_diffrn_reflns_theta_max 24.999
_diffrn_reflns_theta_min 1.407
_exptl_absorpt_coefficient_mu 1.196
_exptl_absorpt_correction_T_max 0.8986
_exptl_absorpt_correction_T_min 0.7728
_exptl_absorpt_correction_type numerical
_exptl_absorpt_process_details 'X-red and X-Shape (STOE, 2008)'
_exptl_crystal_colour colorless
_exptl_crystal_density_diffrn 1.321
_exptl_crystal_description needle-like
_exptl_crystal_F_000 1727
_exptl_crystal_size_max 0.17
_exptl_crystal_size_mid 0.08
_exptl_crystal_size_min 0.06
_refine_diff_density_max 0.724
_refine_diff_density_min -1.194
_refine_diff_density_rms 0.093
_refine_ls_extinction_coef 0.0011(2)
_refine_ls_extinction_expression Fc^*^=kFc[1+0.001xFc^2^\l^3^/sin(2\q)]^-1/4^
_refine_ls_extinction_method SHELXL
_refine_ls_goodness_of_fit_ref 1.020
_refine_ls_hydrogen_treatment constr
_refine_ls_matrix_type full
_refine_ls_number_parameters 947
_refine_ls_number_reflns 15040
_refine_ls_number_restraints 0
_refine_ls_restrained_S_all 1.020
_refine_ls_R_factor_all 0.0767
_refine_ls_R_factor_gt 0.0591
_refine_ls_shift/su_max 0.001
_refine_ls_shift/su_mean 0.000
_refine_ls_structure_factor_coef Fsqd
_refine_ls_weighting_details 'w=1/[\s^2^(Fo^2^)+(0.0984P)^2^] where P=(Fo^2^+2Fc^2^)/3'
_refine_ls_weighting_scheme calc
_refine_ls_wR_factor_gt 0.1542
_refine_ls_wR_factor_ref 0.1630
_reflns_Friedel_coverage 0.000
_reflns_number_gt 11128
_reflns_number_total 15040
_reflns_threshold_expression 'I > 2\s(I)'
_cod_data_source_file c5dt01789k2.cif
_cod_data_source_block beata7new
_cod_depositor_comments 'Adding full bibliography for 7035307--7035308.cif.'
_cod_original_formula_sum 'C130.60 H98.40 Mo4 N48 Ni8 O14.60'
_cod_database_code 7035307
_shelx_space_group_comment
;
The symmetry employed for this shelxl refinement is uniquely defined
by the following loop, which should always be used as a source of
symmetry information in preference to the above space-group names.
They are only intended as comments.
;
_shelxl_version_number 2013-3

loop_
_space_group_symop_operation_xyz
'x, y, z'
'-x, -y, -z'

loop_
_atom_site_label
_atom_site_type_symbol
_atom_site_fract_x
_atom_site_fract_y
_atom_site_fract_z
_atom_site_U_iso_or_equiv
_atom_site_adp_type
_atom_site_occupancy
_atom_site_site_symmetry_order
_atom_site_calc_flag
_atom_site_refinement_flags_posn
_atom_site_refinement_flags_adp
_atom_site_refinement_flags_occupancy
_atom_site_disorder_assembly
_atom_site_disorder_group
Mo1 Mo 0.26907(3) 0.30114(3) 0.54470(2) 0.04647(13) Uani 1 1 d . . . . .
C1 C 0.2806(4) 0.3510(4) 0.6432(3) 0.0541(13) Uani 1 1 d . . . . .
N1 N 0.2944(3) 0.3800(3) 0.6961(2) 0.0549(11) Uani 1 1 d . . . . .
C2 C 0.1365(4) 0.1947(4) 0.5590(3) 0.0523(12) Uani 1 1 d . . . . .
N2 N 0.0668(4) 0.1396(3) 0.5645(3) 0.0648(13) Uani 1 1 d . . . . .
C3 C 0.3566(4) 0.4482(4) 0.5625(3) 0.0525(12) Uani 1 1 d . . . . .
N3 N 0.4013(3) 0.5254(3) 0.5724(2) 0.0564(11) Uani 1 1 d . . . . .
C4 C 0.1687(4) 0.2562(4) 0.4440(3) 0.0530(12) Uani 1 1 d . . . . .
N4 N 0.1156(4) 0.2319(3) 0.3899(3) 0.0602(12) Uani 1 1 d . . . . .
C5 C 0.4156(4) 0.3064(4) 0.6122(3) 0.0522(12) Uani 1 1 d . . . . .
N5 N 0.4977(3) 0.3088(3) 0.6452(2) 0.0570(11) Uani 1 1 d . . . . .
C6 C 0.3742(4) 0.3246(3) 0.4882(3) 0.0520(12) Uani 1 1 d . . . . .
N6 N 0.4299(3) 0.3332(3) 0.4590(2) 0.0556(11) Uani 1 1 d . . . . .
C7 C 0.1531(4) 0.3666(4) 0.5314(3) 0.0563(13) Uani 1 1 d . . . . .
N7 N 0.0924(4) 0.4012(4) 0.5245(3) 0.0721(14) Uani 1 1 d . . . . .
C8 C 0.2798(4) 0.1684(4) 0.5208(3) 0.0542(13) Uani 1 1 d . . . . .
N8 N 0.2856(4) 0.0981(3) 0.5082(2) 0.0589(11) Uani 1 1 d . . . . .
Mo2 Mo 0.73033(3) 0.65311(3) 0.82861(2) 0.05188(14) Uani 1 1 d . . . . .
C11 C 0.8260(4) 0.7133(4) 0.7725(3) 0.0601(14) Uani 1 1 d . . . . .
N11 N 0.8789(4) 0.7445(4) 0.7438(2) 0.0683(14) Uani 1 1 d . . . . .
C12 C 0.5695(4) 0.5626(4) 0.8163(3) 0.0609(14) Uani 1 1 d . . . . .
N12 N 0.4869(3) 0.5104(3) 0.8099(2) 0.0618(12) Uani 1 1 d . . . . .
C13 C 0.6323(4) 0.6535(4) 0.7326(3) 0.0574(14) Uani 1 1 d . . . . .
N13 N 0.5844(3) 0.6568(3) 0.6811(2) 0.0549(11) Uani 1 1 d . . . . .
C14 C 0.7346(4) 0.6139(4) 0.9206(3) 0.0586(14) Uani 1 1 d . . . . .
N14 N 0.7405(4) 0.5906(4) 0.9691(3) 0.0726(15) Uani 1 1 d . . . . .
C15 C 0.8481(5) 0.7793(4) 0.8954(3) 0.0650(15) Uani 1 1 d . . . . .
N15 N 0.9114(5) 0.8460(4) 0.9312(3) 0.0869(17) Uani 1 1 d . . . . .
C16 C 0.8759(4) 0.6267(4) 0.8654(3) 0.0612(14) Uani 1 1 d . . . . .
N16 N 0.9537(4) 0.6118(4) 0.8832(3) 0.0685(14) Uani 1 1 d . . . . .
C17 C 0.7039(4) 0.5217(4) 0.7774(3) 0.0575(14) Uani 1 1 d . . . . .
N17 N 0.6870(3) 0.4487(4) 0.7480(3) 0.0612(12) Uani 1 1 d . . . . .
C18 C 0.6546(6) 0.7478(6) 0.8445(3) 0.0781(18) Uani 1 1 d . . . . .
N18 N 0.6124(6) 0.7957(7) 0.8516(4) 0.116(3) Uani 1 1 d . . . . .
Ni1 Ni 0.47885(5) 0.66402(4) 0.59757(3) 0.05016(18) Uani 1 1 d . . . . .
N21 N 0.3893(3) 0.6840(3) 0.6538(2) 0.0593(12) Uani 1 1 d . . . . .
N22 N 0.5437(3) 0.8082(3) 0.6255(2) 0.0551(11) Uani 1 1 d . . . . .
C21 C 0.3178(5) 0.6205(5) 0.6704(4) 0.0792(19) Uani 1 1 d . . . . .
H21 H 0.2983 0.5570 0.6528 0.095 Uiso 1 1 calc R U . . .
C22 C 0.2705(6) 0.6446(6) 0.7132(4) 0.092(2) Uani 1 1 d . . . . .
H22 H 0.2195 0.5981 0.7243 0.111 Uiso 1 1 calc R U . . .
C23 C 0.2982(6) 0.7353(6) 0.7386(5) 0.097(2) Uani 1 1 d . . . . .
H23 H 0.2652 0.7517 0.7671 0.117 Uiso 1 1 calc R U . . .
C24 C 0.3748(5) 0.8055(5) 0.7236(4) 0.0753(18) Uani 1 1 d . . . . .
C25 C 0.4089(6) 0.8991(6) 0.7476(4) 0.086(2) Uani 1 1 d . . . . .
H25 H 0.3792 0.9195 0.7767 0.103 Uiso 1 1 calc R U . . .
C26 C 0.4838(5) 0.9636(5) 0.7311(4) 0.084(2) Uani 1 1 d . . . . .
H26 H 0.5044 1.0275 0.7481 0.101 Uiso 1 1 calc R U . . .
C27 C 0.5313(5) 0.9352(4) 0.6884(3) 0.0684(16) Uani 1 1 d . . . . .
C28 C 0.6108(5) 0.9977(4) 0.6719(4) 0.0760(18) Uani 1 1 d . . . . .
H28 H 0.6321 1.0624 0.6862 0.091 Uiso 1 1 calc R U . . .
C29 C 0.6582(5) 0.9631(4) 0.6341(4) 0.0763(19) Uani 1 1 d . . . . .
H29 H 0.7145 1.0038 0.6233 0.092 Uiso 1 1 calc R U . . .
C30 C 0.6224(5) 0.8686(4) 0.6124(3) 0.0672(16) Uani 1 1 d . . . . .
H30 H 0.6557 0.8458 0.5868 0.081 Uiso 1 1 calc R U . . .
C31 C 0.4990(4) 0.8400(4) 0.6629(3) 0.0610(14) Uani 1 1 d . . . . .
C32 C 0.4175(4) 0.7737(4) 0.6798(3) 0.0619(14) Uani 1 1 d . . . . .
Ni2 Ni 0.65850(5) 0.33937(5) 0.68037(4) 0.05538(19) Uani 1 1 d . . . . .
N41 N 0.6497(3) 0.2378(3) 0.6098(2) 0.0597(11) Uani 1 1 d . . . . .
N42 N 0.8204(3) 0.3680(3) 0.6997(2) 0.0584(11) Uani 1 1 d . . . . .
C41 C 0.5637(5) 0.1737(4) 0.5650(3) 0.0654(15) Uani 1 1 d . . . . .
H41 H 0.4953 0.1681 0.5658 0.078 Uiso 1 1 calc R U . . .
C42 C 0.5711(6) 0.1148(4) 0.5173(4) 0.0756(18) Uani 1 1 d . . . . .
H42 H 0.5078 0.0692 0.4866 0.091 Uiso 1 1 calc R U . . .
C43 C 0.6671(6) 0.1210(4) 0.5135(4) 0.0760(18) Uani 1 1 d . . . . .
H43 H 0.6714 0.0813 0.4800 0.091 Uiso 1 1 calc R U . . .
C44 C 0.7607(5) 0.1884(4) 0.5607(3) 0.0655(15) Uani 1 1 d . . . . .
C45 C 0.8658(5) 0.2034(5) 0.5619(4) 0.0748(17) Uani 1 1 d . . . . .
H45 H 0.8753 0.1655 0.5300 0.090 Uiso 1 1 calc R U . . .
C46 C 0.9513(5) 0.2689(5) 0.6064(4) 0.0748(18) Uani 1 1 d . . . . .
H46 H 1.0203 0.2774 0.6054 0.090 Uiso 1 1 calc R U . . .
C47 C 0.9396(5) 0.3267(4) 0.6557(3) 0.0664(16) Uani 1 1 d . . . . .
C48 C 1.0268(5) 0.3959(5) 0.7057(4) 0.0746(18) Uani 1 1 d . . . . .
H48 H 1.0977 0.4060 0.7079 0.089 Uiso 1 1 calc R U . . .
C49 C 1.0084(5) 0.4479(5) 0.7507(4) 0.0762(19) Uani 1 1 d . . . . .
H49 H 1.0662 0.4939 0.7847 0.091 Uiso 1 1 calc R U . . .
C50 C 0.9033(4) 0.4326(4) 0.7460(3) 0.0679(16) Uani 1 1 d . . . . .
H50 H 0.8909 0.4697 0.7770 0.081 Uiso 1 1 calc R U . . .
C51 C 0.8378(4) 0.3157(4) 0.6559(3) 0.0578(13) Uani 1 1 d . . . . .
C52 C 0.7470(4) 0.2447(4) 0.6076(3) 0.0575(13) Uani 1 1 d . . . . .
Ni3 Ni 0.35785(5) 0.39248(5) 0.79482(4) 0.05508(19) Uani 1 1 d . . . . .
N61 N 0.2302(4) 0.2747(3) 0.7922(2) 0.0602(12) Uani 1 1 d . . . . .
N62 N 0.4119(3) 0.3735(3) 0.8901(2) 0.0597(12) Uani 1 1 d . . . . .
C61 C 0.1414(5) 0.2278(4) 0.7437(3) 0.0700(17) Uani 1 1 d . . . . .
H61 H 0.1336 0.2422 0.7019 0.084 Uiso 1 1 calc R U . . .
C62 C 0.0576(5) 0.1572(5) 0.7516(4) 0.083(2) Uani 1 1 d . . . . .
H62 H -0.0056 0.1240 0.7153 0.100 Uiso 1 1 calc R U . . .
C63 C 0.0668(5) 0.1364(5) 0.8108(4) 0.086(2) Uani 1 1 d . . . . .
H63 H 0.0094 0.0894 0.8166 0.104 Uiso 1 1 calc R U . . .
C64 C 0.1608(5) 0.1838(4) 0.8637(3) 0.0677(16) Uani 1 1 d . . . . .
C65 C 0.1793(6) 0.1632(5) 0.9272(4) 0.083(2) Uani 1 1 d . . . . .
H65 H 0.1242 0.1165 0.9352 0.099 Uiso 1 1 calc R U . . .
C66 C 0.2731(6) 0.2084(5) 0.9761(4) 0.0811(19) Uani 1 1 d . . . . .
H66 H 0.2846 0.1922 1.0176 0.097 Uiso 1 1 calc R U . . .
C67 C 0.3562(5) 0.2817(5) 0.9649(3) 0.0686(16) Uani 1 1 d . . . . .
C68 C 0.4574(5) 0.3331(5) 1.0136(3) 0.0781(19) Uani 1 1 d . . . . .
H68 H 0.4730 0.3206 1.0562 0.094 Uiso 1 1 calc R U . . .
C69 C 0.5313(5) 0.3997(6) 0.9990(4) 0.083(2) Uani 1 1 d . . . . .
H69 H 0.5999 0.4326 1.0307 0.100 Uiso 1 1 calc R U . . .
C70 C 0.5061(5) 0.4200(5) 0.9368(3) 0.0690(17) Uani 1 1 d . . . . .
H70 H 0.5578 0.4684 0.9276 0.083 Uiso 1 1 calc R U . . .
C71 C 0.3386(4) 0.3042(4) 0.9035(3) 0.0624(14) Uani 1 1 d . . . . .
C72 C 0.2409(4) 0.2541(4) 0.8522(3) 0.0577(13) Uani 1 1 d . . . . .
Ni4 Ni 0.98164(5) 0.82142(6) 0.70446(4) 0.0615(2) Uani 1 1 d . . . . .
N81 N 1.0968(4) 0.8854(4) 0.7972(3) 0.0701(14) Uani 1 1 d . . . . .
N82 N 1.1004(4) 0.9141(4) 0.6788(3) 0.0675(14) Uani 1 1 d . . . . .
C81 C 1.0950(5) 0.8720(6) 0.8554(3) 0.084(2) Uani 1 1 d . . . . .
H81 H 1.0345 0.8247 0.8577 0.101 Uiso 1 1 calc R U . . .
C82 C 1.1756(6) 0.9225(7) 0.9129(4) 0.097(2) Uani 1 1 d . . . . .
H82 H 1.1698 0.9109 0.9536 0.116 Uiso 1 1 calc R U . . .
C83 C 1.2640(6) 0.9896(7) 0.9101(4) 0.096(2) Uani 1 1 d . . . . .
H83 H 1.3227 1.0227 0.9488 0.115 Uiso 1 1 calc R U . . .
C84 C 1.2672(5) 1.0084(5) 0.8514(4) 0.0776(18) Uani 1 1 d . . . . .
C85 C 1.3542(5) 1.0843(5) 0.8434(5) 0.094(3) Uani 1 1 d . . . . .
H85 H 1.4124 1.1232 0.8807 0.113 Uiso 1 1 calc R U . . .
C86 C 1.3518(5) 1.0994(5) 0.7832(6) 0.098(3) Uani 1 1 d . . . . .
H86 H 1.4088 1.1490 0.7794 0.118 Uiso 1 1 calc R U . . .
C87 C 1.2681(5) 1.0442(5) 0.7265(4) 0.078(2) Uani 1 1 d . . . . .
C88 C 1.2633(6) 1.0551(5) 0.6623(5) 0.092(3) Uani 1 1 d . . . . .
H88 H 1.3187 1.1035 0.6560 0.110 Uiso 1 1 calc R U . . .
C89 C 1.1813(6) 0.9979(6) 0.6107(4) 0.085(2) Uani 1 1 d . . . . .
H89 H 1.1782 1.0058 0.5680 0.101 Uiso 1 1 calc R U . . .
C90 C 1.1004(5) 0.9264(5) 0.6201(4) 0.080(2) Uani 1 1 d . . . . .
H90 H 1.0434 0.8853 0.5831 0.096 Uiso 1 1 calc R U . . .
C91 C 1.1823(4) 0.9712(4) 0.7312(4) 0.0688(16) Uani 1 1 d . . . . .
C92 C 1.1833(4) 0.9557(4) 0.7953(3) 0.0666(15) Uani 1 1 d . . . . .
O1 O 0.3576(3) 0.6722(3) 0.5148(2) 0.0596(9) Uani 1 1 d . . . . .
O2 O 0.6466(3) 0.2466(3) 0.7430(2) 0.0678(11) Uani 1 1 d . . . . .
O3 O 0.6700(4) 0.4289(3) 0.6095(2) 0.0778(12) Uani 1 1 d . . . . .
C95 C 0.6345(10) 0.4958(9) 0.6017(6) 0.097(3) Uani 0.7 1 d . . P A 1
H95A H 0.6515 0.5234 0.5661 0.146 Uiso 0.7 1 calc R U P A 1
H95B H 0.5571 0.4711 0.5912 0.146 Uiso 0.7 1 calc R U P A 1
H95C H 0.6682 0.5430 0.6420 0.146 Uiso 0.7 1 calc R U P A 1
C95' C 0.7343(16) 0.5166(14) 0.6152(10) 0.065(5) Uani 0.3 1 d . . P A 2
H95D H 0.7168 0.5344 0.5729 0.098 Uiso 0.3 1 calc R U P A 2
H95E H 0.7244 0.5577 0.6470 0.098 Uiso 0.3 1 calc R U P A 2
H95F H 0.8087 0.5215 0.6300 0.098 Uiso 0.3 1 calc R U P A 2
O4 O 0.4467(3) 0.3169(3) 0.7732(2) 0.0621(10) Uani 1 1 d . . . . .
O5 O 0.2737(3) 0.4709(3) 0.8179(2) 0.0620(10) Uani 1 1 d . . . . .
O6 O 0.9230(4) 0.9268(3) 0.7084(2) 0.0710(12) Uani 1 1 d . . . . .
C96 C 0.862(2) 0.9222(18) 0.7331(18) 0.115(13) Uani 0.3 1 d . . P . .
H96A H 0.8431 0.9768 0.7307 0.172 Uiso 0.3 1 calc R U P . .
H96B H 0.7984 0.8665 0.7110 0.172 Uiso 0.3 1 calc R U P . .
H96C H 0.8926 0.9194 0.7788 0.172 Uiso 0.3 1 calc R U P . .
O7 O 1.0461(3) 0.7188(4) 0.6999(2) 0.0809(13) Uani 1 1 d . . . . .
O8 O 0.8496(17) 0.5615(17) 0.6190(18) 0.161(12) Uani 0.3 1 d . . P B 1

loop_
_atom_site_aniso_label
_atom_site_aniso_U_11
_atom_site_aniso_U_22
_atom_site_aniso_U_33
_atom_site_aniso_U_23
_atom_site_aniso_U_13
_atom_site_aniso_U_12
Mo1 0.0396(2) 0.0464(2) 0.0493(3) 0.01800(18) 0.01542(17) 0.00905(17)
C1 0.040(2) 0.051(3) 0.064(4) 0.023(3) 0.014(2) 0.009(2)
N1 0.048(2) 0.059(3) 0.051(3) 0.013(2) 0.015(2) 0.0131(19)
C2 0.055(3) 0.047(3) 0.060(3) 0.019(2) 0.025(2) 0.018(2)
N2 0.052(2) 0.055(3) 0.090(4) 0.026(3) 0.037(2) 0.010(2)
C3 0.043(2) 0.058(3) 0.054(3) 0.020(2) 0.017(2) 0.013(2)
N3 0.054(2) 0.049(3) 0.060(3) 0.017(2) 0.022(2) 0.006(2)
C4 0.043(2) 0.053(3) 0.061(4) 0.017(2) 0.019(2) 0.014(2)
N4 0.053(2) 0.069(3) 0.056(3) 0.019(2) 0.020(2) 0.018(2)
C5 0.050(3) 0.049(3) 0.058(3) 0.013(2) 0.023(2) 0.015(2)
N5 0.051(2) 0.057(3) 0.062(3) 0.016(2) 0.017(2) 0.021(2)
C6 0.045(2) 0.044(3) 0.059(3) 0.015(2) 0.013(2) 0.010(2)
N6 0.048(2) 0.053(2) 0.064(3) 0.020(2) 0.024(2) 0.0100(19)
C7 0.051(3) 0.053(3) 0.056(3) 0.013(2) 0.018(2) 0.009(2)
N7 0.061(3) 0.080(4) 0.084(4) 0.028(3) 0.027(3) 0.033(3)
C8 0.041(2) 0.061(3) 0.053(3) 0.022(3) 0.016(2) 0.006(2)
N8 0.056(2) 0.050(3) 0.067(3) 0.016(2) 0.024(2) 0.011(2)
Mo2 0.0465(2) 0.0530(3) 0.0510(3) 0.0192(2) 0.01555(19) 0.01140(19)
C11 0.049(3) 0.067(3) 0.056(3) 0.023(3) 0.016(2) 0.012(2)
N11 0.054(2) 0.083(3) 0.053(3) 0.023(3) 0.015(2) 0.008(2)
C12 0.051(3) 0.076(4) 0.057(3) 0.027(3) 0.020(2) 0.020(3)
N12 0.051(2) 0.068(3) 0.059(3) 0.024(2) 0.018(2) 0.011(2)
C13 0.043(2) 0.060(3) 0.065(4) 0.019(3) 0.023(3) 0.009(2)
N13 0.053(2) 0.056(3) 0.051(3) 0.016(2) 0.017(2) 0.015(2)
C14 0.049(3) 0.066(3) 0.053(3) 0.022(3) 0.013(2) 0.012(2)
N14 0.064(3) 0.089(4) 0.060(3) 0.032(3) 0.021(2) 0.020(3)
C15 0.061(3) 0.054(3) 0.073(4) 0.013(3) 0.027(3) 0.010(3)
N15 0.076(3) 0.067(4) 0.096(5) 0.001(3) 0.028(3) 0.005(3)
C16 0.054(3) 0.067(3) 0.061(4) 0.021(3) 0.024(3) 0.016(3)
N16 0.046(2) 0.082(4) 0.075(4) 0.024(3) 0.016(2) 0.024(2)
C17 0.049(3) 0.061(4) 0.056(3) 0.022(3) 0.017(2) 0.011(2)
N17 0.045(2) 0.069(3) 0.064(3) 0.023(3) 0.013(2) 0.018(2)
C18 0.074(4) 0.094(5) 0.054(4) 0.001(3) 0.002(3) 0.038(4)
N18 0.105(5) 0.166(8) 0.086(5) -0.004(5) 0.008(4) 0.093(6)
Ni1 0.0471(3) 0.0478(4) 0.0518(4) 0.0182(3) 0.0185(3) 0.0099(3)
N21 0.052(2) 0.059(3) 0.068(3) 0.023(2) 0.025(2) 0.016(2)
N22 0.056(2) 0.048(2) 0.055(3) 0.012(2) 0.020(2) 0.0115(19)
C21 0.067(4) 0.081(4) 0.093(5) 0.029(4) 0.044(4) 0.015(3)
C22 0.083(4) 0.092(6) 0.114(6) 0.027(5) 0.062(5) 0.021(4)
C23 0.091(5) 0.097(6) 0.119(7) 0.021(5) 0.060(5) 0.033(4)
C24 0.057(3) 0.085(5) 0.093(5) 0.023(4) 0.038(3) 0.026(3)
C25 0.082(4) 0.089(5) 0.093(6) 0.007(4) 0.038(4) 0.036(4)
C26 0.075(4) 0.068(4) 0.104(6) 0.003(4) 0.031(4) 0.023(3)
C27 0.065(3) 0.056(3) 0.074(4) 0.014(3) 0.017(3) 0.016(3)
C28 0.084(4) 0.050(3) 0.077(5) 0.009(3) 0.017(4) 0.014(3)
C29 0.076(4) 0.059(4) 0.077(5) 0.023(3) 0.024(3) 0.004(3)
C30 0.067(3) 0.062(3) 0.069(4) 0.024(3) 0.029(3) 0.011(3)
C31 0.058(3) 0.057(3) 0.060(4) 0.022(3) 0.015(3) 0.016(3)
C32 0.056(3) 0.065(4) 0.066(4) 0.021(3) 0.022(3) 0.021(3)
Ni2 0.0455(3) 0.0562(4) 0.0588(4) 0.0165(3) 0.0139(3) 0.0146(3)
N41 0.052(2) 0.057(3) 0.065(3) 0.018(2) 0.016(2) 0.018(2)
N42 0.049(2) 0.057(3) 0.066(3) 0.018(2) 0.019(2) 0.016(2)
C41 0.056(3) 0.062(3) 0.075(4) 0.019(3) 0.019(3) 0.021(3)
C42 0.078(4) 0.050(3) 0.079(5) 0.005(3) 0.009(3) 0.017(3)
C43 0.091(5) 0.057(3) 0.071(4) 0.013(3) 0.017(4) 0.028(3)
C44 0.069(3) 0.061(3) 0.073(4) 0.023(3) 0.023(3) 0.032(3)
C45 0.067(4) 0.082(4) 0.086(5) 0.027(4) 0.031(4) 0.035(3)
C46 0.066(4) 0.088(5) 0.087(5) 0.030(4) 0.035(4) 0.038(3)
C47 0.061(3) 0.056(3) 0.081(4) 0.026(3) 0.024(3) 0.017(3)
C48 0.052(3) 0.076(4) 0.092(5) 0.031(4) 0.024(3) 0.018(3)
C49 0.047(3) 0.080(4) 0.080(5) 0.013(4) 0.004(3) 0.014(3)
C50 0.053(3) 0.064(4) 0.072(4) 0.011(3) 0.011(3) 0.013(3)
C51 0.051(3) 0.062(3) 0.064(4) 0.021(3) 0.023(3) 0.020(2)
C52 0.058(3) 0.054(3) 0.061(3) 0.017(3) 0.019(3) 0.021(2)
Ni3 0.0457(3) 0.0634(4) 0.0533(4) 0.0220(3) 0.0188(3) 0.0129(3)
N61 0.056(2) 0.061(3) 0.059(3) 0.020(2) 0.021(2) 0.015(2)
N62 0.052(2) 0.071(3) 0.058(3) 0.025(2) 0.023(2) 0.018(2)
C61 0.060(3) 0.064(4) 0.076(4) 0.024(3) 0.018(3) 0.013(3)
C62 0.056(3) 0.078(4) 0.090(5) 0.019(4) 0.022(3) -0.002(3)
C63 0.071(4) 0.078(4) 0.096(6) 0.024(4) 0.042(4) -0.002(3)
C64 0.068(3) 0.061(3) 0.074(4) 0.023(3) 0.038(3) 0.011(3)
C65 0.087(4) 0.082(5) 0.083(5) 0.032(4) 0.048(4) 0.016(4)
C66 0.098(5) 0.083(4) 0.065(4) 0.031(4) 0.039(4) 0.023(4)
C67 0.078(4) 0.077(4) 0.064(4) 0.030(3) 0.038(3) 0.030(3)
C68 0.084(4) 0.090(5) 0.058(4) 0.030(3) 0.023(3) 0.027(4)
C69 0.065(3) 0.110(6) 0.063(4) 0.028(4) 0.015(3) 0.021(4)
C70 0.056(3) 0.081(4) 0.056(4) 0.023(3) 0.010(3) 0.015(3)
C71 0.061(3) 0.067(3) 0.056(3) 0.019(3) 0.021(3) 0.019(3)
C72 0.062(3) 0.056(3) 0.060(3) 0.023(3) 0.029(3) 0.019(2)
Ni4 0.0456(3) 0.0747(5) 0.0527(4) 0.0245(4) 0.0148(3) 0.0076(3)
N81 0.055(2) 0.080(3) 0.060(3) 0.018(3) 0.015(2) 0.011(2)
N82 0.054(2) 0.080(3) 0.069(3) 0.034(3) 0.026(2) 0.017(2)
C81 0.062(3) 0.116(6) 0.061(4) 0.026(4) 0.016(3) 0.020(4)
C82 0.078(4) 0.130(7) 0.063(5) 0.006(4) 0.006(4) 0.036(5)
C83 0.062(4) 0.121(7) 0.082(6) -0.011(5) 0.008(4) 0.030(4)
C84 0.056(3) 0.073(4) 0.086(5) 0.004(3) 0.014(3) 0.015(3)
C85 0.054(3) 0.066(4) 0.137(8) -0.006(5) 0.021(4) 0.009(3)
C86 0.058(4) 0.060(4) 0.164(9) 0.023(5) 0.041(5) 0.006(3)
C87 0.058(3) 0.060(4) 0.123(6) 0.027(4) 0.040(4) 0.020(3)
C88 0.078(4) 0.079(5) 0.147(8) 0.064(5) 0.066(5) 0.031(4)
C89 0.081(4) 0.090(5) 0.111(6) 0.063(5) 0.059(5) 0.035(4)
C90 0.069(4) 0.101(5) 0.083(5) 0.048(4) 0.038(3) 0.029(4)
C91 0.049(3) 0.068(4) 0.087(5) 0.023(3) 0.025(3) 0.016(3)
C92 0.051(3) 0.069(4) 0.077(4) 0.015(3) 0.019(3) 0.020(3)
O1 0.0564(19) 0.058(2) 0.062(2) 0.0240(18) 0.0183(18) 0.0185(17)
O2 0.061(2) 0.065(2) 0.076(3) 0.029(2) 0.021(2) 0.0198(19)
O3 0.103(3) 0.057(2) 0.069(3) 0.024(2) 0.025(2) 0.025(2)
C95 0.112(9) 0.103(9) 0.079(8) 0.024(6) 0.037(7) 0.039(7)
C95' 0.063(11) 0.075(13) 0.055(11) 0.024(10) 0.026(9) 0.013(9)
O4 0.058(2) 0.071(2) 0.064(2) 0.028(2) 0.0264(18) 0.0224(18)
O5 0.0550(19) 0.068(2) 0.062(2) 0.0175(19) 0.0228(18) 0.0187(18)
O6 0.064(2) 0.077(3) 0.070(3) 0.022(2) 0.032(2) 0.015(2)
C96 0.076(16) 0.064(14) 0.16(3) 0.037(17) -0.027(18) 0.025(13)
O7 0.070(2) 0.096(3) 0.084(3) 0.034(3) 0.026(2) 0.037(2)
O8 0.100(14) 0.128(18) 0.32(4) 0.06(2) 0.12(2) 0.077(14)

loop_
_atom_type_symbol
_atom_type_description
_atom_type_scat_dispersion_real
_atom_type_scat_dispersion_imag
_atom_type_scat_source
C C 0.0033 0.0016 'International Tables Vol C Tables 4.2.6.8 and 6.1.1.4'
H H 0.0000 0.0000 'International Tables Vol C Tables 4.2.6.8 and 6.1.1.4'
N N 0.0061 0.0033 'International Tables Vol C Tables 4.2.6.8 and 6.1.1.4'
O O 0.0106 0.0060 'International Tables Vol C Tables 4.2.6.8 and 6.1.1.4'
Ni Ni 0.3393 1.1124 'International Tables Vol C Tables 4.2.6.8 and 6.1.1.4'
Mo Mo -1.6832 0.6857 'International Tables Vol C Tables 4.2.6.8 and 6.1.1.4'

loop_
_geom_angle_atom_site_label_1
_geom_angle_atom_site_label_2
_geom_angle_atom_site_label_3
_geom_angle
_geom_angle_site_symmetry_1
_geom_angle_site_symmetry_3
C5 Mo1 C4 143.3(2) . .
C5 Mo1 C3 81.97(19) . .
C4 Mo1 C3 107.96(19) . .
C5 Mo1 C8 73.4(2) . .
C4 Mo1 C8 78.7(2) . .
C3 Mo1 C8 142.61(19) . .
C5 Mo1 C7 141.9(2) . .
C4 Mo1 C7 73.3(2) . .
C3 Mo1 C7 73.17(19) . .
C8 Mo1 C7 141.05(19) . .
C5 Mo1 C6 76.8(2) . .
C4 Mo1 C6 73.30(19) . .
C3 Mo1 C6 72.0(2) . .
C8 Mo1 C6 75.20(18) . .
C7 Mo1 C6 120.2(2) . .
C5 Mo1 C1 70.5(2) . .
C4 Mo1 C1 145.75(19) . .
C3 Mo1 C1 76.19(19) . .
C8 Mo1 C1 119.3(2) . .
C7 Mo1 C1 75.7(2) . .
C6 Mo1 C1 136.85(18) . .
C5 Mo1 C2 109.14(19) . .
C4 Mo1 C2 83.6(2) . .
C3 Mo1 C2 144.4(2) . .
C8 Mo1 C2 71.81(19) . .
C7 Mo1 C2 78.58(19) . .
C6 Mo1 C2 142.7(2) . .
C1 Mo1 C2 76.16(19) . .
N1 C1 Mo1 175.0(4) . .
C1 N1 Ni3 153.4(5) . .
N2 C2 Mo1 178.0(5) . .
N3 C3 Mo1 178.8(5) . .
C3 N3 Ni1 175.0(5) . .
N4 C4 Mo1 179.4(5) . .
C4 N4 Ni4 175.5(5) . 2_666
N5 C5 Mo1 175.2(5) . .
C5 N5 Ni2 159.7(4) . .
N6 C6 Mo1 176.9(5) . .
C6 N6 Ni1 174.6(4) . 2_666
N7 C7 Mo1 179.8(7) . .
N8 C8 Mo1 179.9(7) . .
C17 Mo2 C11 87.9(2) . .
C17 Mo2 C13 79.1(2) . .
C11 Mo2 C13 68.85(19) . .
C17 Mo2 C14 96.6(2) . .
C11 Mo2 C14 144.5(2) . .
C13 Mo2 C14 146.61(18) . .
C17 Mo2 C18 144.1(2) . .
C11 Mo2 C18 105.3(3) . .
C13 Mo2 C18 75.1(2) . .
C14 Mo2 C18 91.5(3) . .
C17 Mo2 C15 145.5(2) . .
C11 Mo2 C15 77.3(2) . .
C13 Mo2 C15 122.1(2) . .
C14 Mo2 C15 79.5(2) . .
C18 Mo2 C15 70.3(3) . .
C17 Mo2 C16 72.2(2) . .
C11 Mo2 C16 74.1(2) . .
C13 Mo2 C16 133.4(2) . .
C14 Mo2 C16 73.9(2) . .
C18 Mo2 C16 143.2(2) . .
C15 Mo2 C16 73.9(2) . .
C17 Mo2 C12 72.7(2) . .
C11 Mo2 C12 140.8(2) . .
C13 Mo2 C12 74.12(19) . .
C14 Mo2 C12 73.0(2) . .
C18 Mo2 C12 76.5(3) . .
C15 Mo2 C12 135.9(2) . .
C16 Mo2 C12 127.6(2) . .
N11 C11 Mo2 178.2(5) . .
C11 N11 Ni4 169.7(6) . .
N12 C12 Mo2 175.7(6) . .
C12 N12 Ni3 164.6(5) . .
N13 C13 Mo2 176.6(4) . .
C13 N13 Ni1 169.1(5) . .
N14 C14 Mo2 176.2(6) . .
N15 C15 Mo2 179.4(7) . .
N16 C16 Mo2 177.9(6) . .
N17 C17 Mo2 178.4(5) . .
C17 N17 Ni2 166.5(5) . .
N18 C18 Mo2 178.1(7) . .
N3 Ni1 N13 92.70(18) . .
N3 Ni1 N6 94.39(19) . 2_666
N13 Ni1 N6 96.91(19) . 2_666
N3 Ni1 N21 94.31(18) . .
N13 Ni1 N21 86.77(19) . .
N6 Ni1 N21 170.38(18) 2_666 .
N3 Ni1 N22 173.48(19) . .
N13 Ni1 N22 89.57(18) . .
N6 Ni1 N22 91.40(18) 2_666 .
N21 Ni1 N22 79.71(18) . .
N3 Ni1 O1 87.15(17) . .
N13 Ni1 O1 174.39(17) . .
N6 Ni1 O1 88.70(17) 2_666 .
N21 Ni1 O1 87.64(17) . .
N22 Ni1 O1 89.98(17) . .
C21 N21 C32 118.6(6) . .
C21 N21 Ni1 128.3(5) . .
C32 N21 Ni1 112.7(3) . .
C30 N22 C31 118.4(5) . .
C30 N22 Ni1 129.0(4) . .
C31 N22 Ni1 112.5(3) . .
N21 C21 C22 121.8(7) . .
C23 C22 C21 119.3(7) . .
C22 C23 C24 121.3(8) . .
C25 C24 C23 125.5(7) . .
C25 C24 C32 119.7(6) . .
C23 C24 C32 114.8(7) . .
C26 C25 C24 122.5(7) . .
C25 C26 C27 120.1(7) . .
C28 C27 C31 118.3(7) . .
C28 C27 C26 122.4(6) . .
C31 C27 C26 119.2(6) . .
C29 C28 C27 118.3(6) . .
C30 C29 C28 119.1(6) . .
N22 C30 C29 123.3(7) . .
N22 C31 C27 122.4(5) . .
N22 C31 C32 118.1(6) . .
C27 C31 C32 119.4(6) . .
N21 C32 C24 124.1(5) . .
N21 C32 C31 116.8(6) . .
C24 C32 C31 119.0(6) . .
N17 Ni2 N5 93.62(19) . .
N17 Ni2 N41 171.86(18) . .
N5 Ni2 N41 93.03(19) . .
N17 Ni2 N42 92.94(19) . .
N5 Ni2 N42 170.3(2) . .
N41 Ni2 N42 79.90(19) . .
N17 Ni2 O2 94.46(19) . .
N5 Ni2 O2 93.35(17) . .
N41 Ni2 O2 89.83(19) . .
N42 Ni2 O2 93.25(17) . .
N17 Ni2 O3 89.53(19) . .
N5 Ni2 O3 86.78(18) . .
N41 Ni2 O3 86.16(19) . .
N42 Ni2 O3 86.15(18) . .
O2 Ni2 O3 175.99(19) . .
C41 N41 C52 118.0(6) . .
C41 N41 Ni2 128.8(4) . .
C52 N41 Ni2 113.0(4) . .
C50 N42 C51 119.0(5) . .
C50 N42 Ni2 128.5(5) . .
C51 N42 Ni2 112.4(4) . .
N41 C41 C42 121.8(6) . .
C43 C42 C41 121.4(6) . .
C42 C43 C44 118.3(7) . .
C52 C44 C43 117.0(6) . .
C52 C44 C45 118.7(6) . .
C43 C44 C45 124.3(7) . .
C46 C45 C44 122.3(7) . .
C45 C46 C47 120.2(6) . .
C51 C47 C48 116.8(6) . .
C51 C47 C46 119.7(6) . .
C48 C47 C46 123.5(6) . .
C49 C48 C47 119.7(6) . .
C48 C49 C50 119.2(6) . .
N42 C50 C49 122.2(7) . .
N42 C51 C47 123.1(6) . .
N42 C51 C52 117.9(5) . .
C47 C51 C52 119.0(6) . .
N41 C52 C44 123.5(5) . .
N41 C52 C51 116.4(5) . .
C44 C52 C51 120.2(5) . .
N12 Ni3 N1 95.89(18) . .
N12 Ni3 N62 93.90(18) . .
N1 Ni3 N62 167.3(2) . .
N12 Ni3 N61 172.8(2) . .
N1 Ni3 N61 91.16(18) . .
N62 Ni3 N61 79.36(18) . .
N12 Ni3 O5 90.49(18) . .
N1 Ni3 O5 94.98(18) . .
N62 Ni3 O5 92.98(18) . .
N61 Ni3 O5 87.25(18) . .
N12 Ni3 O4 87.97(18) . .
N1 Ni3 O4 85.82(18) . .
N62 Ni3 O4 86.49(18) . .
N61 Ni3 O4 94.20(18) . .
O5 Ni3 O4 178.33(16) . .
C61 N61 C72 118.8(5) . .
C61 N61 Ni3 128.8(4) . .
C72 N61 Ni3 112.0(4) . .
C70 N62 C71 118.7(5) . .
C70 N62 Ni3 128.4(4) . .
C71 N62 Ni3 113.0(4) . .
N61 C61 C62 122.2(6) . .
C63 C62 C61 119.7(6) . .
C62 C63 C64 120.0(5) . .
C63 C64 C72 117.0(6) . .
C63 C64 C65 123.6(5) . .
C72 C64 C65 119.3(6) . .
C66 C65 C64 121.5(6) . .
C65 C66 C67 119.5(6) . .
C71 C67 C68 117.0(5) . .
C71 C67 C66 119.7(6) . .
C68 C67 C66 123.3(6) . .
C69 C68 C67 119.7(6) . .
C68 C69 C70 119.7(6) . .
N62 C70 C69 122.1(6) . .
N62 C71 C67 122.7(5) . .
N62 C71 C72 117.2(5) . .
C67 C71 C72 120.1(5) . .
N61 C72 C64 122.3(5) . .
N61 C72 C71 117.8(5) . .
C64 C72 C71 119.8(5) . .
N11 Ni4 N4 95.98(19) . 2_666
N11 Ni4 O6 91.4(2) . .
N4 Ni4 O6 90.8(2) 2_666 .
N11 Ni4 N82 170.8(2) . .
N4 Ni4 N82 92.80(19) 2_666 .
O6 Ni4 N82 85.9(2) . .
N11 Ni4 N81 91.16(19) . .
N4 Ni4 N81 172.81(18) 2_666 .
O6 Ni4 N81 89.7(2) . .
N82 Ni4 N81 80.1(2) . .
N11 Ni4 O7 90.8(2) . .
N4 Ni4 O7 89.6(2) 2_666 .
O6 Ni4 O7 177.73(17) . .
N82 Ni4 O7 91.9(2) . .
N81 Ni4 O7 89.6(2) . .
C81 N81 C92 116.8(6) . .
C81 N81 Ni4 130.5(4) . .
C92 N81 Ni4 112.6(4) . .
C90 N82 C91 118.9(5) . .
C90 N82 Ni4 128.6(5) . .
C91 N82 Ni4 112.3(4) . .
N81 C81 C82 124.0(7) . .
C83 C82 C81 118.5(8) . .
C84 C83 C82 119.4(7) . .
C83 C84 C92 119.2(6) . .
C83 C84 C85 123.7(7) . .
C92 C84 C85 117.0(7) . .
C86 C85 C84 120.5(7) . .
C85 C86 C87 122.3(6) . .
C86 C87 C91 119.7(8) . .
C86 C87 C88 124.5(7) . .
C91 C87 C88 115.8(7) . .
C89 C88 C87 120.5(6) . .
C88 C89 C90 119.7(7) . .
N82 C90 C89 122.1(8) . .
N82 C91 C87 123.0(7) . .
N82 C91 C92 118.6(5) . .
C87 C91 C92 118.4(6) . .
N81 C92 C84 121.9(6) . .
N81 C92 C91 116.0(5) . .
C84 C92 C91 122.1(6) . .
C95 O3 Ni2 128.1(6) . .
C95' O3 Ni2 132.0(9) . .
C96 O6 Ni4 119.8(13) . .

loop_
_geom_bond_atom_site_label_1
_geom_bond_atom_site_label_2
_geom_bond_distance
_geom_bond_site_symmetry_2
Mo1 C5 2.135(6) .
Mo1 C4 2.149(6) .
Mo1 C3 2.160(5) .
Mo1 C8 2.165(7) .
Mo1 C7 2.172(7) .
Mo1 C6 2.174(6) .
Mo1 C1 2.177(7) .
Mo1 C2 2.188(5) .
C1 N1 1.143(7) .
N1 Ni3 2.052(5) .
C2 N2 1.124(6) .
C3 N3 1.131(7) .
N3 Ni1 2.021(4) .
C4 N4 1.151(7) .
N4 Ni4 2.034(5) 2_666
C5 N5 1.159(7) .
N5 Ni2 2.048(4) .
C6 N6 1.140(7) .
N6 Ni1 2.038(5) 2_666
C7 N7 1.142(8) .
C8 N8 1.147(8) .
Mo2 C17 2.117(7) .
Mo2 C11 2.147(5) .
Mo2 C13 2.156(6) .
Mo2 C14 2.156(5) .
Mo2 C18 2.158(8) .
Mo2 C15 2.169(6) .
Mo2 C16 2.171(6) .
Mo2 C12 2.172(5) .
C11 N11 1.138(7) .
N11 Ni4 2.023(5) .
C12 N12 1.145(7) .
N12 Ni3 2.042(4) .
C13 N13 1.150(7) .
N13 Ni1 2.035(5) .
C14 N14 1.145(7) .
C15 N15 1.155(8) .
C16 N16 1.163(7) .
C17 N17 1.175(8) .
N17 Ni2 2.011(6) .
C18 N18 1.131(10) .
Ni1 N6 2.038(5) 2_666
Ni1 N21 2.090(5) .
Ni1 N22 2.092(4) .
Ni1 O1 2.148(4) .
N21 C21 1.332(7) .
N21 C32 1.346(8) .
N22 C30 1.329(7) .
N22 C31 1.332(8) .
C21 C22 1.398(11) .
C22 C23 1.359(12) .
C23 C24 1.410(10) .
C24 C25 1.382(11) .
C24 C32 1.416(9) .
C25 C26 1.366(10) .
C26 C27 1.426(10) .
C27 C28 1.392(9) .
C27 C31 1.413(9) .
C28 C29 1.390(11) .
C29 C30 1.382(10) .
C31 C32 1.443(7) .
Ni2 N41 2.067(5) .
Ni2 N42 2.087(4) .
Ni2 O2 2.091(4) .
Ni2 O3 2.192(4) .
N41 C41 1.330(8) .
N41 C52 1.364(7) .
N42 C50 1.328(8) .
N42 C51 1.340(8) .
C41 C42 1.388(10) .
C42 C43 1.361(10) .
C43 C44 1.420(9) .
C44 C52 1.397(9) .
C44 C45 1.421(9) .
C45 C46 1.333(10) .
C46 C47 1.435(10) .
C47 C51 1.398(8) .
C47 C48 1.417(10) .
C48 C49 1.364(11) .
C49 C50 1.399(9) .
C51 C52 1.435(8) .
Ni3 N62 2.091(5) .
Ni3 N61 2.098(4) .
Ni3 O5 2.099(4) .
Ni3 O4 2.112(4) .
N61 C61 1.309(8) .
N61 C72 1.363(7) .
N62 C70 1.334(7) .
N62 C71 1.356(7) .
C61 C62 1.397(8) .
C62 C63 1.351(10) .
C63 C64 1.397(10) .
C64 C72 1.400(7) .
C64 C65 1.430(9) .
C65 C66 1.350(10) .
C66 C67 1.449(9) .
C67 C71 1.395(8) .
C67 C68 1.424(10) .
C68 C69 1.352(9) .
C69 C70 1.399(9) .
C71 C72 1.417(8) .
Ni4 N4 2.034(5) 2_666
Ni4 O6 2.085(5) .
Ni4 N82 2.087(4) .
Ni4 N81 2.100(5) .
Ni4 O7 2.104(5) .
N81 C81 1.320(8) .
N81 C92 1.367(7) .
N82 C90 1.321(8) .
N82 C91 1.347(9) .
C81 C82 1.378(10) .
C82 C83 1.366(12) .
C83 C84 1.361(11) .
C84 C92 1.384(9) .
C84 C85 1.470(10) .
C85 C86 1.357(13) .
C86 C87 1.402(12) .
C87 C91 1.405(8) .
C87 C88 1.421(12) .
C88 C89 1.338(12) .
C89 C90 1.396(9) .
C91 C92 1.449(9) .
O3 C95 1.308(13) .
O3 C95' 1.345(19) .
O6 C96 1.13(4) .

loop_
_platon_squeeze_void_nr
_platon_squeeze_void_average_x
_platon_squeeze_void_average_y
_platon_squeeze_void_average_z
_platon_squeeze_void_volume
_platon_squeeze_void_count_electrons
1 -0.082 0.418 0.500 961.1 211.4
2 0.500 1.000 1.000 174.2 45.4
3 0.406 0.511 0.096 13.5 7.5
4 0.593 0.489 0.904 13.5 8.1
